data_7200766
loop_
_publ_author_name
'McMurtrie, John'
'Dance, Ian'

_publ_section_title
;
 Crystal packing in metal complexes of 4&#x2032;-phenylterpyridine and
 related ligands: occurrence of the 2D and 1D terpy embrace arrays
;
_journal_issue 6
_journal_name_full CrystEngComm
_journal_page_first 1141
_journal_paper_doi 10.1039/b821883h
_journal_volume 11
_journal_year 2009
_chemical_formula_moiety 'C42 H30 N6 Ru1, 2(P1 F6), 4(C2 H3 N1)'
_chemical_formula_sum 'C50 H42 F12 N10 P2 Ru'
_chemical_formula_weight 1173.95
_chemical_name_common '[Ru(terpyPh)2](PF6)2.4MeCN'
_chemical_name_systematic
;
?
;
_space_group_IT_number 9
_symmetry_cell_setting monoclinic
_symmetry_space_group_name_Hall 'C -2yc'
_symmetry_space_group_name_H-M 'C 1 c 1'
_atom_sites_solution_hydrogens geom
_atom_sites_solution_primary direct
_atom_sites_solution_secondary difmap
_audit_creation_method SHELXL-97
_cell_angle_alpha 90.00
_cell_angle_beta 94.74(2)
_cell_angle_gamma 90.00
_cell_formula_units_Z 4
_cell_length_a 12.465(2)
_cell_length_b 12.546(2)
_cell_length_c 32.510(4)
_cell_measurement_reflns_used 972
_cell_measurement_temperature 173(2)
_cell_measurement_theta_max 27.926
_cell_measurement_theta_min 2.425
_cell_volume 5066.7(13)
_computing_cell_refinement 'SAINT (Bruker,1995)'
_computing_data_collection 'SMART (Bruker,1995)'
_computing_data_reduction 'SAINT and XPREP (Bruker, 1995)'
_computing_molecular_graphics
;ORTEPIII (Farrugia, 1997)
WINGX-32 (Farrugia, 1999)
;
_computing_publication_material 'enCIFer 1.0 (CCDC, 2003)'
_computing_structure_refinement 'SHELXL-97 (Sheldrick, 1997)'
_computing_structure_solution 'SIR97 (Altomare, et. al. 1997)'
_diffrn_ambient_temperature 173(2)
_diffrn_measured_fraction_theta_full 0.997
_diffrn_measured_fraction_theta_max 0.957
_diffrn_measurement_device_type 'Brucker SMART 1000 CCD'
_diffrn_measurement_method \w
_diffrn_radiation_monochromator graphite
_diffrn_radiation_source 'sealed tube'
_diffrn_radiation_type MoK\a
_diffrn_radiation_wavelength 0.71073
_diffrn_reflns_av_R_equivalents 0.0243
_diffrn_reflns_av_sigmaI/netI 0.0350
_diffrn_reflns_limit_h_max 16
_diffrn_reflns_limit_h_min -16
_diffrn_reflns_limit_k_max 16
_diffrn_reflns_limit_k_min -16
_diffrn_reflns_limit_l_max 43
_diffrn_reflns_limit_l_min -42
_diffrn_reflns_number 21159
_diffrn_reflns_theta_full 25.00
_diffrn_reflns_theta_max 28.30
_diffrn_reflns_theta_min 2.31
_diffrn_standards_decay_% 0.11
_diffrn_standards_interval_count 366
_exptl_absorpt_coefficient_mu 0.464
_exptl_absorpt_correction_T_max 0.964
_exptl_absorpt_correction_T_min 0.740
_exptl_absorpt_correction_type multi-scan
_exptl_absorpt_process_details 'SADABS (Sheldrick, 1999)'
_exptl_crystal_colour 'intense red'
_exptl_crystal_density_diffrn 1.539
_exptl_crystal_density_method 'not measured'
_exptl_crystal_description 'rectangular prism'
_exptl_crystal_F_000 2376
_exptl_crystal_size_max 0.33
_exptl_crystal_size_mid 0.31
_exptl_crystal_size_min 0.08
_refine_diff_density_max 1.420
_refine_diff_density_min -2.148
_refine_diff_density_rms 0.101
_refine_ls_abs_structure_details 'Flack H D (1983), Acta Cryst. A39, 876-881'
_refine_ls_abs_structure_Flack 0.04(3)
_refine_ls_extinction_method none
_refine_ls_goodness_of_fit_ref 1.071
_refine_ls_hydrogen_treatment constr
_refine_ls_matrix_type full
_refine_ls_number_parameters 660
_refine_ls_number_reflns 11032
_refine_ls_number_restraints 50
_refine_ls_restrained_S_all 1.084
_refine_ls_R_factor_all 0.0533
_refine_ls_R_factor_gt 0.0520
_refine_ls_shift/su_max 0.000
_refine_ls_shift/su_mean 0.000
_refine_ls_structure_factor_coef Fsqd
_refine_ls_weighting_details 'calc w=1/[\s^2^(Fo^2^)+(0.0100P)^2^+45.0000P] where P=(Fo^2^+2Fc^2^)/3'
_refine_ls_weighting_scheme calc
_refine_ls_wR_factor_gt 0.1181
_refine_ls_wR_factor_ref 0.1186
_reflns_number_gt 10710
_reflns_number_total 11032
_reflns_threshold_expression >2sigma(I)
_cod_data_source_file b821883h.txt
_cod_data_source_block jcm7_1c
_cod_original_sg_symbol_H-M Cc
_cod_database_code 7200766

loop_
_symmetry_equiv_pos_as_xyz
'x, y, z'
'x, -y, z+1/2'
'x+1/2, y+1/2, z'
'x+1/2, -y+1/2, z+1/2'

loop_
_atom_site_label
_atom_site_type_symbol
_atom_site_fract_x
_atom_site_fract_y
_atom_site_fract_z
_atom_site_U_iso_or_equiv
_atom_site_adp_type
_atom_site_occupancy
_atom_site_symmetry_multiplicity
_atom_site_calc_flag
_atom_site_refinement_flags
_atom_site_disorder_assembly
_atom_site_disorder_group
Ru1 Ru 0.70043(3) 0.79078(3) 0.899203(15) 0.01746(7) Uani 1 1 d . . .
P1A P 0.82680(14) 0.46989(14) 0.76959(5) 0.0405(4) Uani 0.50 1 d PD A 1
F1A F 0.9068(7) 0.5025(8) 0.7369(3) 0.0705(8) Uiso 0.50 1 d PD A 1
F2A F 0.9238(7) 0.4480(8) 0.8029(3) 0.0705(8) Uiso 0.50 1 d PD A 1
F3A F 0.7468(7) 0.4264(8) 0.8016(3) 0.0705(8) Uiso 0.50 1 d PD A 1
F4A F 0.7300(7) 0.4793(8) 0.7352(3) 0.0705(8) Uiso 0.50 1 d PD A 1
F5A F 0.8118(8) 0.5853(6) 0.7845(3) 0.0705(8) Uiso 0.50 1 d PD A 1
F6A F 0.8401(8) 0.3475(6) 0.7554(4) 0.0705(8) Uiso 0.50 1 d PD A 1
P1B P 0.82680(14) 0.46989(14) 0.76959(5) 0.0405(4) Uani 0.50 1 d PD B 2
F1B F 0.9391(6) 0.4776(8) 0.7487(3) 0.0705(8) Uiso 0.50 1 d PD B 2
F2B F 0.8912(7) 0.4281(8) 0.8103(2) 0.0705(8) Uiso 0.50 1 d PD B 2
F3B F 0.7213(6) 0.4752(8) 0.7920(3) 0.0705(8) Uiso 0.50 1 d PD B 2
F4B F 0.7725(7) 0.5224(8) 0.7294(2) 0.0705(8) Uiso 0.50 1 d PD B 2
F5B F 0.8568(8) 0.5884(6) 0.7884(3) 0.0705(8) Uiso 0.50 1 d PD B 2
F6B F 0.8082(8) 0.3547(6) 0.7526(4) 0.0705(8) Uiso 0.50 1 d PD B 2
P2 P 0.90526(15) 1.14440(15) 1.03348(5) 0.0439(4) Uani 1 1 d . . .
F7 F 1.0243(5) 1.1491(6) 1.01982(19) 0.101(2) Uani 1 1 d . . .
F8 F 0.9344(7) 1.2236(7) 1.0696(2) 0.139(3) Uani 1 1 d . . .
F9 F 0.7853(4) 1.1373(4) 1.04710(15) 0.0671(14) Uani 1 1 d . . .
F10 F 0.8755(4) 1.0638(4) 0.99707(15) 0.0727(14) Uani 1 1 d . . .
F11 F 0.9366(5) 1.0461(6) 1.06262(18) 0.094(2) Uani 1 1 d . . .
F12 F 0.8723(7) 1.2392(5) 1.00305(19) 0.114(3) Uani 1 1 d . . .
N1 N 0.8476(3) 0.8555(3) 0.88647(12) 0.0179(8) Uani 1 1 d . . .
N2 N 0.6877(5) 0.7851(4) 0.83811(17) 0.0192(12) Uani 1 1 d . . .
N3 N 0.5472(3) 0.7278(3) 0.88776(12) 0.0192(8) Uani 1 1 d . . .
N4 N 0.7676(3) 0.6426(3) 0.91463(12) 0.0181(8) Uani 1 1 d . . .
N5 N 0.7134(4) 0.7991(4) 0.96013(17) 0.0179(12) Uani 1 1 d . . .
N6 N 0.6363(3) 0.9399(3) 0.90830(12) 0.0195(8) Uani 1 1 d . . .
C1 C 0.9272(4) 0.8894(4) 0.91260(16) 0.0253(10) Uani 1 1 d . . .
H1 H 0.9176 0.8864 0.9413 0.030 Uiso 1 1 calc R . .
C2 C 1.0234(5) 0.9287(5) 0.90081(18) 0.0287(11) Uani 1 1 d . . .
H2 H 1.0784 0.9517 0.9208 0.034 Uiso 1 1 calc R . .
C3 C 1.0380(6) 0.9339(6) 0.8587(2) 0.0362(16) Uani 1 1 d . . .
H3 H 1.1039 0.9587 0.8495 0.043 Uiso 1 1 calc R . .
C4 C 0.9544(4) 0.9022(4) 0.83055(17) 0.0287(11) Uani 1 1 d . . .
H4 H 0.9613 0.9078 0.8017 0.034 Uiso 1 1 calc R . .
C5 C 0.8606(4) 0.8624(4) 0.84477(15) 0.0206(9) Uani 1 1 d . . .
C6 C 0.7685(4) 0.8249(4) 0.81710(15) 0.0202(9) Uani 1 1 d . . .
C7 C 0.7587(4) 0.8273(4) 0.77393(15) 0.0230(10) Uani 1 1 d . . .
H7 H 0.8152 0.8553 0.7593 0.028 Uiso 1 1 calc R . .
C8 C 0.6646(6) 0.7878(4) 0.7525(2) 0.0223(14) Uani 1 1 d . . .
C9 C 0.5818(4) 0.7495(4) 0.77496(15) 0.0226(10) Uani 1 1 d . . .
H9 H 0.5173 0.7233 0.7610 0.027 Uiso 1 1 calc R . .
C10 C 0.5943(4) 0.7500(4) 0.81838(15) 0.0195(9) Uani 1 1 d . . .
C11 C 0.5149(4) 0.7170(4) 0.84669(15) 0.0233(10) Uani 1 1 d . . .
C12 C 0.4122(4) 0.6802(4) 0.83353(16) 0.0268(11) Uani 1 1 d . . .
H12 H 0.3903 0.6739 0.8049 0.032 Uiso 1 1 calc R . .
C13 C 0.3420(5) 0.6527(6) 0.8633(2) 0.0344(15) Uani 1 1 d . . .
H13 H 0.2717 0.6271 0.8551 0.041 Uiso 1 1 calc R . .
C14 C 0.3750(4) 0.6627(5) 0.90376(18) 0.0289(12) Uani 1 1 d . . .
H14 H 0.3274 0.6456 0.9241 0.035 Uiso 1 1 calc R . .
C15 C 0.4792(4) 0.6982(4) 0.91553(16) 0.0248(10) Uani 1 1 d . . .
H15 H 0.5026 0.7014 0.9441 0.030 Uiso 1 1 calc R . .
C16 C 0.6518(6) 0.7916(5) 0.7070(2) 0.0299(16) Uani 1 1 d . . .
C17 C 0.7417(5) 0.7833(5) 0.68376(17) 0.0352(12) Uani 1 1 d . . .
H17 H 0.8113 0.7727 0.6973 0.042 Uiso 1 1 calc R . .
C18 C 0.7288(6) 0.7904(6) 0.64092(18) 0.0432(15) Uani 1 1 d . . .
H18 H 0.7899 0.7854 0.6254 0.052 Uiso 1 1 calc R . .
C19 C 0.6264(8) 0.8050(6) 0.6203(2) 0.043(2) Uani 1 1 d . . .
H19 H 0.6179 0.8096 0.5911 0.052 Uiso 1 1 calc R . .
C20 C 0.5385(5) 0.8124(5) 0.64308(18) 0.0384(14) Uani 1 1 d . . .
H20 H 0.4689 0.8218 0.6293 0.046 Uiso 1 1 calc R . .
C21 C 0.5500(5) 0.8065(5) 0.68624(17) 0.0317(12) Uani 1 1 d . . .
H21 H 0.4885 0.8126 0.7015 0.038 Uiso 1 1 calc R . .
C22 C 0.7913(4) 0.5646(4) 0.88817(16) 0.0227(10) Uani 1 1 d . . .
H22 H 0.7811 0.5773 0.8593 0.027 Uiso 1 1 calc R . .
C23 C 0.8303(5) 0.4663(4) 0.90221(19) 0.0296(12) Uani 1 1 d . . .
H23 H 0.8440 0.4116 0.8832 0.036 Uiso 1 1 calc R . .
C24 C 0.8487(6) 0.4491(5) 0.9441(2) 0.0311(15) Uani 1 1 d . . .
H24 H 0.8767 0.3827 0.9540 0.037 Uiso 1 1 calc R . .
C25 C 0.8263(4) 0.5291(4) 0.97156(17) 0.0292(11) Uani 1 1 d . . .
H25 H 0.8389 0.5184 1.0005 0.035 Uiso 1 1 calc R . .
C26 C 0.7851(4) 0.6254(4) 0.95601(16) 0.0235(10) Uani 1 1 d . . .
C27 C 0.7555(4) 0.7154(4) 0.98229(15) 0.0225(10) Uani 1 1 d . . .
C28 C 0.7651(5) 0.7189(4) 1.02507(16) 0.0262(10) Uani 1 1 d . . .
H28 H 0.7962 0.6609 1.0406 0.031 Uiso 1 1 calc R . .
C29 C 0.7284(6) 0.8091(5) 1.0450(2) 0.0241(13) Uani 1 1 d . . .
C30 C 0.6859(4) 0.8930(4) 1.02199(16) 0.0245(10) Uani 1 1 d . . .
H30 H 0.6607 0.9545 1.0352 0.029 Uiso 1 1 calc R . .
C31 C 0.6799(4) 0.8872(4) 0.97919(16) 0.0229(10) Uani 1 1 d . . .
C32 C 0.6385(4) 0.9691(4) 0.94936(15) 0.0207(9) Uani 1 1 d . . .
C33 C 0.6041(4) 1.0691(4) 0.96079(18) 0.0285(11) Uani 1 1 d . . .
H33 H 0.6065 1.0880 0.9892 0.034 Uiso 1 1 calc R . .
C34 C 0.5659(6) 1.1419(5) 0.9307(2) 0.0359(16) Uani 1 1 d . . .
H34 H 0.5429 1.2109 0.9382 0.043 Uiso 1 1 calc R . .
C35 C 0.5620(5) 1.1112(5) 0.88957(19) 0.0313(12) Uani 1 1 d . . .
H35 H 0.5353 1.1587 0.8684 0.038 Uiso 1 1 calc R . .
C36 C 0.5979(4) 1.0101(4) 0.87980(16) 0.0240(10) Uani 1 1 d . . .
H36 H 0.5949 0.9899 0.8516 0.029 Uiso 1 1 calc R . .
C37 C 0.7383(6) 0.8127(6) 1.0915(2) 0.0259(13) Uani 1 1 d . . .
C38 C 0.7330(5) 0.7214(5) 1.11505(17) 0.0352(13) Uani 1 1 d . . .
H38 H 0.7195 0.6549 1.1017 0.042 Uiso 1 1 calc R . .
C39 C 0.7470(6) 0.7253(5) 1.15788(19) 0.0432(15) Uani 1 1 d . . .
H39 H 0.7458 0.6616 1.1737 0.052 Uiso 1 1 calc R . .
C40 C 0.7626(6) 0.8217(7) 1.1770(2) 0.0376(16) Uani 1 1 d . . .
H40 H 0.7707 0.8246 1.2063 0.045 Uiso 1 1 calc R . .
C41 C 0.7668(5) 0.9139(5) 1.15492(18) 0.0371(13) Uani 1 1 d . . .
H41 H 0.7779 0.9801 1.1688 0.044 Uiso 1 1 calc R . .
C42 C 0.7548(5) 0.9108(5) 1.11198(17) 0.0327(12) Uani 1 1 d . . .
H42 H 0.7577 0.9749 1.0965 0.039 Uiso 1 1 calc R . .
N7 N 0.9644(7) 0.9626(9) 0.7262(3) 0.091(3) Uani 1 1 d U . .
C43 C 1.0051(7) 0.9872(8) 0.6975(3) 0.062(2) Uani 1 1 d . . .
C44 C 1.0540(7) 1.0174(7) 0.6602(3) 0.061(2) Uani 1 1 d . . .
H44A H 1.0356 0.9645 0.6386 0.091 Uiso 1 1 calc R . .
H44B H 1.1324 1.0205 0.6659 0.091 Uiso 1 1 calc R . .
H44C H 1.0271 1.0875 0.6510 0.091 Uiso 1 1 calc R . .
N8 N 0.9051(9) 0.4987(7) 0.5751(3) 0.097(3) Uani 1 1 d U . .
C45 C 0.9362(9) 0.5422(7) 0.6043(3) 0.073(3) Uani 1 1 d . . .
C46 C 0.9710(7) 0.5969(7) 0.6422(3) 0.061(2) Uani 1 1 d . . .
H46A H 0.9099 0.6051 0.6590 0.092 Uiso 1 1 calc R . .
H46B H 0.9991 0.6673 0.6357 0.092 Uiso 1 1 calc R . .
H46C H 1.0277 0.5553 0.6575 0.092 Uiso 1 1 calc R . .
N9 N 0.5139(6) 0.7107(7) 0.5074(2) 0.072(2) Uani 1 1 d . . .
C47 C 0.5735(7) 0.6584(7) 0.5253(3) 0.0541(19) Uani 1 1 d . . .
C48 C 0.6545(8) 0.5914(7) 0.5488(3) 0.071(2) Uani 1 1 d . . .
H48A H 0.7241 0.6281 0.5511 0.107 Uiso 1 1 calc R . .
H48B H 0.6614 0.5233 0.5346 0.107 Uiso 1 1 calc R . .
H48C H 0.6317 0.5784 0.5765 0.107 Uiso 1 1 calc R . .
N10 N 0.1875(7) 0.5734(6) 0.7835(2) 0.072(2) Uani 1 1 d . . .
C49 C 0.1285(7) 0.6343(6) 0.7694(2) 0.0458(17) Uani 1 1 d . . .
C50 C 0.0595(8) 0.7186(8) 0.7513(3) 0.072(2) Uani 1 1 d . . .
H50A H 0.0998 0.7857 0.7517 0.108 Uiso 1 1 calc R . .
H50B H -0.0032 0.7269 0.7674 0.108 Uiso 1 1 calc R . .
H50C H 0.0354 0.7000 0.7228 0.108 Uiso 1 1 calc R . .

loop_
_atom_site_aniso_label
_atom_site_aniso_U_11
_atom_site_aniso_U_22
_atom_site_aniso_U_33
_atom_site_aniso_U_23
_atom_site_aniso_U_13
_atom_site_aniso_U_12
Ru1 0.01881(14) 0.01895(14) 0.01477(14) 0.00130(19) 0.00231(10) -0.00060(19)
P1A 0.0460(9) 0.0521(10) 0.0234(7) -0.0025(7) 0.0021(6) 0.0109(8)
P1B 0.0460(9) 0.0521(10) 0.0234(7) -0.0025(7) 0.0021(6) 0.0109(8)
P2 0.0530(10) 0.0541(10) 0.0255(8) 0.0011(7) 0.0088(7) -0.0146(8)
F7 0.070(4) 0.156(6) 0.082(4) 0.016(4) 0.028(3) -0.045(4)
F8 0.193(8) 0.152(7) 0.079(4) -0.065(4) 0.054(5) -0.117(6)
F9 0.065(3) 0.083(4) 0.056(3) 0.001(3) 0.026(2) 0.006(3)
F10 0.095(4) 0.071(3) 0.054(3) -0.023(2) 0.018(3) -0.020(3)
F11 0.076(4) 0.132(5) 0.076(4) 0.060(4) 0.015(3) 0.021(3)
F12 0.205(7) 0.069(4) 0.080(4) 0.043(3) 0.076(4) 0.048(4)
N1 0.0183(19) 0.0161(18) 0.019(2) 0.0010(15) 0.0013(15) 0.0008(15)
N2 0.021(3) 0.018(2) 0.018(3) 0.0041(17) 0.003(2) 0.0003(17)
N3 0.0213(19) 0.0170(18) 0.020(2) 0.0041(15) 0.0044(15) 0.0050(15)
N4 0.0183(18) 0.0204(19) 0.0157(19) -0.0018(15) 0.0032(14) 0.0015(15)
N5 0.020(3) 0.017(2) 0.017(3) 0.0018(17) 0.001(2) -0.0024(16)
N6 0.0202(19) 0.0186(19) 0.020(2) 0.0026(15) 0.0049(16) -0.0009(15)
C1 0.029(3) 0.023(2) 0.024(3) 0.001(2) -0.001(2) -0.001(2)
C2 0.024(3) 0.032(3) 0.030(3) -0.002(2) -0.003(2) -0.001(2)
C3 0.027(3) 0.036(3) 0.048(4) 0.003(3) 0.013(3) -0.006(3)
C4 0.030(3) 0.031(3) 0.026(3) 0.000(2) 0.009(2) -0.003(2)
C5 0.019(2) 0.020(2) 0.023(2) 0.0007(18) 0.0016(18) -0.0001(18)
C6 0.023(2) 0.019(2) 0.018(2) 0.0024(18) 0.0016(18) -0.0024(18)
C7 0.026(2) 0.026(2) 0.017(2) 0.0018(19) 0.0046(19) 0.000(2)
C8 0.025(3) 0.026(3) 0.015(3) -0.003(2) -0.001(2) -0.001(2)
C9 0.024(3) 0.028(3) 0.015(2) -0.0018(19) 0.0030(19) -0.001(2)
C10 0.021(2) 0.021(2) 0.017(2) 0.0030(18) 0.0042(18) 0.0010(19)
C11 0.024(2) 0.023(2) 0.023(2) 0.0029(19) 0.0026(18) -0.0014(19)
C12 0.026(3) 0.032(3) 0.023(3) 0.001(2) 0.000(2) -0.007(2)
C13 0.025(3) 0.042(4) 0.036(4) 0.005(3) 0.001(3) -0.010(3)
C14 0.026(3) 0.032(3) 0.030(3) 0.007(2) 0.009(2) -0.005(2)
C15 0.029(3) 0.021(2) 0.025(3) 0.001(2) 0.006(2) -0.002(2)
C16 0.035(4) 0.035(3) 0.021(3) 0.002(2) 0.007(3) -0.002(2)
C17 0.038(3) 0.045(3) 0.023(3) -0.001(2) 0.009(2) 0.002(3)
C18 0.055(4) 0.053(4) 0.023(3) -0.002(3) 0.015(3) -0.001(3)
C19 0.065(5) 0.044(4) 0.020(3) -0.005(3) 0.000(3) -0.011(4)
C20 0.048(4) 0.039(3) 0.026(3) 0.002(2) -0.007(3) 0.005(3)
C21 0.037(3) 0.036(3) 0.022(3) 0.005(2) 0.003(2) 0.004(2)
C22 0.017(2) 0.025(2) 0.027(3) -0.008(2) 0.0067(18) -0.0004(18)
C23 0.034(3) 0.022(3) 0.034(3) -0.004(2) 0.007(2) 0.003(2)
C24 0.040(4) 0.018(3) 0.035(3) 0.006(2) 0.002(3) 0.013(2)
C25 0.034(3) 0.029(3) 0.024(3) 0.011(2) 0.000(2) 0.007(2)
C26 0.021(2) 0.025(2) 0.025(3) 0.005(2) 0.0033(19) 0.0009(19)
C27 0.024(2) 0.022(2) 0.022(2) 0.003(2) 0.0043(19) 0.002(2)
C28 0.030(3) 0.026(3) 0.022(3) 0.007(2) -0.001(2) 0.002(2)
C29 0.028(3) 0.023(3) 0.022(3) -0.001(2) 0.004(2) -0.004(2)
C30 0.028(3) 0.023(2) 0.022(3) -0.0017(19) -0.0002(19) -0.001(2)
C31 0.024(2) 0.023(2) 0.022(2) -0.0012(19) 0.0019(19) -0.003(2)
C32 0.019(2) 0.020(2) 0.022(2) -0.0022(18) 0.0010(18) -0.0013(18)
C33 0.032(3) 0.025(2) 0.029(3) -0.004(2) 0.003(2) 0.004(2)
C34 0.035(4) 0.022(3) 0.051(5) 0.008(3) 0.006(3) 0.005(3)
C35 0.028(3) 0.029(3) 0.038(3) 0.011(2) 0.003(2) 0.002(2)
C36 0.023(2) 0.027(2) 0.022(2) 0.004(2) -0.0007(19) -0.002(2)
C37 0.031(3) 0.030(3) 0.016(3) 0.000(2) -0.002(2) -0.005(2)
C38 0.049(3) 0.030(3) 0.026(3) 0.002(2) 0.001(2) -0.003(3)
C39 0.058(4) 0.045(4) 0.026(3) 0.012(3) 0.000(3) 0.006(3)
C40 0.040(4) 0.056(4) 0.016(3) -0.002(3) 0.000(3) -0.003(3)
C41 0.044(3) 0.047(4) 0.020(3) -0.007(2) 0.002(2) -0.009(3)
C42 0.044(3) 0.035(3) 0.019(3) 0.001(2) -0.001(2) -0.010(2)
N7 0.062(4) 0.133(6) 0.076(5) 0.047(5) -0.005(4) -0.019(4)
C43 0.057(5) 0.071(6) 0.057(5) 0.023(4) 0.005(4) 0.000(4)
C44 0.070(5) 0.059(5) 0.055(5) 0.010(4) 0.013(4) 0.005(4)
N8 0.136(6) 0.068(5) 0.078(5) 0.004(4) -0.041(5) -0.013(5)
C45 0.095(7) 0.049(5) 0.067(6) 0.003(4) -0.046(6) 0.001(5)
C46 0.060(5) 0.070(5) 0.054(5) -0.012(4) -0.001(4) -0.001(4)
N9 0.068(5) 0.093(6) 0.053(4) 0.018(4) -0.003(4) -0.010(4)
C47 0.055(5) 0.058(5) 0.048(4) 0.010(4) 0.001(4) -0.012(4)
C48 0.091(7) 0.061(5) 0.059(5) -0.002(4) -0.003(5) 0.009(5)
N10 0.086(5) 0.064(5) 0.062(5) 0.005(4) -0.022(4) -0.018(4)
C49 0.058(4) 0.045(4) 0.033(4) 0.000(3) -0.003(3) 0.001(3)
C50 0.070(6) 0.069(6) 0.078(6) -0.002(5) 0.007(5) 0.021(5)

loop_
_atom_type_symbol
_atom_type_description
_atom_type_scat_dispersion_real
_atom_type_scat_dispersion_imag
_atom_type_scat_source
C C 0.0033 0.0016 'International Tables Vol C Tables 4.2.6.8 and 6.1.1.4'
H H 0.0000 0.0000 'International Tables Vol C Tables 4.2.6.8 and 6.1.1.4'
N N 0.0061 0.0033 'International Tables Vol C Tables 4.2.6.8 and 6.1.1.4'
P P 0.1023 0.0942 'International Tables Vol C Tables 4.2.6.8 and 6.1.1.4'
F F 0.0171 0.0103 'International Tables Vol C Tables 4.2.6.8 and 6.1.1.4'
Ru Ru -1.2594 0.8363 'International Tables Vol C Tables 4.2.6.8 and 6.1.1.4'

loop_
_geom_angle_atom_site_label_1
_geom_angle_atom_site_label_2
_geom_angle_atom_site_label_3
_geom_angle
_geom_angle_site_symmetry_1
_geom_angle_site_symmetry_3
_geom_angle_publ_flag
N5 Ru1 N2 179.03(18) . . ?
N5 Ru1 N6 79.01(18) . . ?
N2 Ru1 N6 100.16(18) . . ?
N5 Ru1 N3 101.42(19) . . ?
N2 Ru1 N3 79.0(2) . . ?
N6 Ru1 N3 90.53(16) . . ?
N5 Ru1 N1 100.28(19) . . ?
N2 Ru1 N1 79.2(2) . . ?
N6 Ru1 N1 91.89(16) . . ?
N3 Ru1 N1 158.23(15) . . ?
N5 Ru1 N4 78.93(18) . . ?
N2 Ru1 N4 101.91(17) . . ?
N6 Ru1 N4 157.92(15) . . ?
N3 Ru1 N4 92.82(15) . . ?
N1 Ru1 N4 93.03(15) . . ?
F5A P1A F1A 93.9(5) . . ?
F5A P1A F2A 93.1(5) . . ?
F1A P1A F2A 90.9(5) . . ?
F5A P1A F4A 92.7(5) . . ?
F1A P1A F4A 89.5(5) . . ?
F2A P1A F4A 174.2(5) . . ?
F5A P1A F3A 91.0(5) . . ?
F1A P1A F3A 175.0(5) . . ?
F2A P1A F3A 88.7(5) . . ?
F4A P1A F3A 90.3(5) . . ?
F5A P1A F6A 177.8(6) . . ?
F1A P1A F6A 88.2(5) . . ?
F2A P1A F6A 86.5(5) . . ?
F4A P1A F6A 87.7(5) . . ?
F3A P1A F6A 86.9(5) . . ?
F8 P2 F10 179.7(4) . . ?
F8 P2 F12 91.3(5) . . ?
F10 P2 F12 88.9(3) . . ?
F8 P2 F11 90.9(4) . . ?
F10 P2 F11 88.9(4) . . ?
F12 P2 F11 177.7(4) . . ?
F8 P2 F7 91.3(4) . . ?
F10 P2 F7 88.9(3) . . ?
F12 P2 F7 89.9(4) . . ?
F11 P2 F7 90.3(4) . . ?
F8 P2 F9 89.5(4) . . ?
F10 P2 F9 90.3(3) . . ?
F12 P2 F9 90.8(4) . . ?
F11 P2 F9 88.9(3) . . ?
F7 P2 F9 178.9(4) . . ?
C1 N1 C5 117.8(4) . . ?
C1 N1 Ru1 128.7(3) . . ?
C5 N1 Ru1 113.4(3) . . ?
C10 N2 C6 121.7(5) . . ?
C10 N2 Ru1 118.7(4) . . ?
C6 N2 Ru1 119.3(4) . . ?
C15 N3 C11 118.5(4) . . ?
C15 N3 Ru1 127.6(3) . . ?
C11 N3 Ru1 113.9(3) . . ?
C22 N4 C26 119.3(4) . . ?
C22 N4 Ru1 126.7(3) . . ?
C26 N4 Ru1 114.0(3) . . ?
C31 N5 C27 120.8(5) . . ?
C31 N5 Ru1 120.0(4) . . ?
C27 N5 Ru1 119.2(4) . . ?
C36 N6 C32 118.1(4) . . ?
C36 N6 Ru1 128.2(3) . . ?
C32 N6 Ru1 113.7(3) . . ?
N1 C1 C2 124.1(5) . . ?
N1 C1 H1 118.0 . . ?
C2 C1 H1 118.0 . . ?
C1 C2 C3 118.3(5) . . ?
C1 C2 H2 120.8 . . ?
C3 C2 H2 120.8 . . ?
C4 C3 C2 118.8(6) . . ?
C4 C3 H3 120.6 . . ?
C2 C3 H3 120.6 . . ?
C5 C4 C3 119.5(5) . . ?
C5 C4 H4 120.3 . . ?
C3 C4 H4 120.3 . . ?
N1 C5 C4 121.4(5) . . ?
N1 C5 C6 115.4(4) . . ?
C4 C5 C6 123.2(5) . . ?
N2 C6 C7 120.4(5) . . ?
N2 C6 C5 112.5(5) . . ?
C7 C6 C5 127.1(4) . . ?
C6 C7 C8 119.3(5) . . ?
C6 C7 H7 120.3 . . ?
C8 C7 H7 120.3 . . ?
C9 C8 C7 118.9(6) . . ?
C9 C8 C16 120.8(6) . . ?
C7 C8 C16 120.2(6) . . ?
C8 C9 C10 119.9(5) . . ?
C8 C9 H9 120.1 . . ?
C10 C9 H9 120.1 . . ?
N2 C10 C9 119.7(5) . . ?
N2 C10 C11 113.1(5) . . ?
C9 C10 C11 127.1(5) . . ?
N3 C11 C12 121.4(5) . . ?
N3 C11 C10 115.1(4) . . ?
C12 C11 C10 123.5(5) . . ?
C11 C12 C13 118.7(5) . . ?
C11 C12 H12 120.7 . . ?
C13 C12 H12 120.7 . . ?
C14 C13 C12 119.5(6) . . ?
C14 C13 H13 120.2 . . ?
C12 C13 H13 120.2 . . ?
C13 C14 C15 119.9(5) . . ?
C13 C14 H14 120.1 . . ?
C15 C14 H14 120.1 . . ?
N3 C15 C14 122.0(5) . . ?
N3 C15 H15 119.0 . . ?
C14 C15 H15 119.0 . . ?
C21 C16 C17 118.7(6) . . ?
C21 C16 C8 120.5(7) . . ?
C17 C16 C8 120.8(7) . . ?
C18 C17 C16 120.2(6) . . ?
C18 C17 H17 119.9 . . ?
C16 C17 H17 119.9 . . ?
C17 C18 C19 120.7(6) . . ?
C17 C18 H18 119.6 . . ?
C19 C18 H18 119.6 . . ?
C20 C19 C18 119.1(7) . . ?
C20 C19 H19 120.5 . . ?
C18 C19 H19 120.5 . . ?
C19 C20 C21 121.0(6) . . ?
C19 C20 H20 119.5 . . ?
C21 C20 H20 119.5 . . ?
C16 C21 C20 120.3(6) . . ?
C16 C21 H21 119.8 . . ?
C20 C21 H21 119.8 . . ?
N4 C22 C23 121.5(5) . . ?
N4 C22 H22 119.3 . . ?
C23 C22 H22 119.3 . . ?
C24 C23 C22 119.3(5) . . ?
C24 C23 H23 120.4 . . ?
C22 C23 H23 120.4 . . ?
C23 C24 C25 119.8(5) . . ?
C23 C24 H24 120.1 . . ?
C25 C24 H24 120.1 . . ?
C24 C25 C26 118.8(5) . . ?
C24 C25 H25 120.6 . . ?
C26 C25 H25 120.6 . . ?
N4 C26 C25 121.3(5) . . ?
N4 C26 C27 115.0(4) . . ?
C25 C26 C27 123.6(5) . . ?
N5 C27 C28 120.4(5) . . ?
N5 C27 C26 112.8(5) . . ?
C28 C27 C26 126.8(5) . . ?
C27 C28 C29 119.1(5) . . ?
C27 C28 H28 120.4 . . ?
C29 C28 H28 120.4 . . ?
C30 C29 C28 119.5(6) . . ?
C30 C29 C37 121.4(6) . . ?
C28 C29 C37 119.1(6) . . ?
C29 C30 C31 119.6(5) . . ?
C29 C30 H30 120.2 . . ?
C31 C30 H30 120.2 . . ?
N5 C31 C30 120.6(5) . . ?
N5 C31 C32 111.9(5) . . ?
C30 C31 C32 127.5(5) . . ?
N6 C32 C33 121.1(5) . . ?
N6 C32 C31 115.3(4) . . ?
C33 C32 C31 123.6(5) . . ?
C32 C33 C34 120.0(6) . . ?
C32 C33 H33 120.0 . . ?
C34 C33 H33 120.0 . . ?
C35 C34 C33 118.5(6) . . ?
C35 C34 H34 120.7 . . ?
C33 C34 H34 120.7 . . ?
C34 C35 C36 119.1(5) . . ?
C34 C35 H35 120.4 . . ?
C36 C35 H35 120.4 . . ?
N6 C36 C35 123.1(5) . . ?
N6 C36 H36 118.5 . . ?
C35 C36 H36 118.5 . . ?
C38 C37 C42 118.5(6) . . ?
C38 C37 C29 121.8(6) . . ?
C42 C37 C29 119.8(6) . . ?
C37 C38 C39 121.2(6) . . ?
C37 C38 H38 119.4 . . ?
C39 C38 H38 119.4 . . ?
C40 C39 C38 119.2(6) . . ?
C40 C39 H39 120.4 . . ?
C38 C39 H39 120.4 . . ?
C41 C40 C39 121.3(6) . . ?
C41 C40 H40 119.3 . . ?
C39 C40 H40 119.3 . . ?
C40 C41 C42 119.9(6) . . ?
C40 C41 H41 120.0 . . ?
C42 C41 H41 120.0 . . ?
C41 C42 C37 119.8(6) . . ?
C41 C42 H42 120.1 . . ?
C37 C42 H42 120.1 . . ?
N7 C43 C44 178.2(11) . . ?
C43 C44 H44A 109.5 . . ?
C43 C44 H44B 109.5 . . ?
H44A C44 H44B 109.5 . . ?
C43 C44 H44C 109.5 . . ?
H44A C44 H44C 109.5 . . ?
H44B C44 H44C 109.5 . . ?
N8 C45 C46 177.4(14) . . ?
C45 C46 H46A 109.5 . . ?
C45 C46 H46B 109.5 . . ?
H46A C46 H46B 109.5 . . ?
C45 C46 H46C 109.5 . . ?
H46A C46 H46C 109.5 . . ?
H46B C46 H46C 109.5 . . ?
N9 C47 C48 178.5(10) . . ?
C47 C48 H48A 109.5 . . ?
C47 C48 H48B 109.5 . . ?
H48A C48 H48B 109.5 . . ?
C47 C48 H48C 109.5 . . ?
H48A C48 H48C 109.5 . . ?
H48B C48 H48C 109.5 . . ?
N10 C49 C50 175.6(9) . . ?
C49 C50 H50A 109.5 . . ?
C49 C50 H50B 109.5 . . ?
H50A C50 H50B 109.5 . . ?
C49 C50 H50C 109.5 . . ?
H50A C50 H50C 109.5 . . ?
H50B C50 H50C 109.5 . . ?

loop_
_geom_bond_atom_site_label_1
_geom_bond_atom_site_label_2
_geom_bond_distance
_geom_bond_site_symmetry_2
_geom_bond_publ_flag
Ru1 N5 1.977(5) . ?
Ru1 N2 1.981(6) . ?
Ru1 N6 2.066(4) . ?
Ru1 N3 2.072(4) . ?
Ru1 N1 2.078(4) . ?
Ru1 N4 2.084(4) . ?
P1A F5A 1.544(7) . ?
P1A F1A 1.570(7) . ?
P1A F2A 1.580(7) . ?
P1A F4A 1.580(7) . ?
P1A F3A 1.596(7) . ?
P1A F6A 1.616(7) . ?
P2 F8 1.557(6) . ?
P2 F10 1.578(5) . ?
P2 F12 1.580(5) . ?
P2 F11 1.585(6) . ?
P2 F7 1.585(6) . ?
P2 F9 1.597(5) . ?
N1 C1 1.322(6) . ?
N1 C5 1.381(6) . ?
N2 C10 1.355(7) . ?
N2 C6 1.358(7) . ?
N3 C15 1.342(6) . ?
N3 C11 1.369(6) . ?
N4 C22 1.351(6) . ?
N4 C26 1.362(6) . ?
N5 C31 1.350(7) . ?
N5 C27 1.355(7) . ?
N6 C36 1.338(6) . ?
N6 C32 1.382(6) . ?
C1 C2 1.380(8) . ?
C1 H1 0.9500 . ?
C2 C3 1.399(9) . ?
C2 H2 0.9500 . ?
C3 C4 1.386(9) . ?
C3 H3 0.9500 . ?
C4 C5 1.385(7) . ?
C4 H4 0.9500 . ?
C5 C6 1.476(7) . ?
C6 C7 1.399(7) . ?
C7 C8 1.405(8) . ?
C7 H7 0.9500 . ?
C8 C9 1.397(9) . ?
C8 C16 1.474(10) . ?
C9 C10 1.407(7) . ?
C9 H9 0.9500 . ?
C10 C11 1.466(6) . ?
C11 C12 1.395(7) . ?
C12 C13 1.400(9) . ?
C12 H12 0.9500 . ?
C13 C14 1.352(9) . ?
C13 H13 0.9500 . ?
C14 C15 1.396(8) . ?
C14 H14 0.9500 . ?
C15 H15 0.9500 . ?
C16 C21 1.400(10) . ?
C16 C17 1.407(9) . ?
C17 C18 1.392(8) . ?
C17 H17 0.9500 . ?
C18 C19 1.403(11) . ?
C18 H18 0.9500 . ?
C19 C20 1.375(11) . ?
C19 H19 0.9500 . ?
C20 C21 1.401(8) . ?
C20 H20 0.9500 . ?
C21 H21 0.9500 . ?
C22 C23 1.388(8) . ?
C22 H22 0.9500 . ?
C23 C24 1.378(9) . ?
C23 H23 0.9500 . ?
C24 C25 1.388(9) . ?
C24 H24 0.9500 . ?
C25 C26 1.391(7) . ?
C25 H25 0.9500 . ?
C26 C27 1.481(7) . ?
C27 C28 1.387(7) . ?
C28 C29 1.400(9) . ?
C28 H28 0.9500 . ?
C29 C30 1.372(9) . ?
C29 C37 1.507(10) . ?
C30 C31 1.389(7) . ?
C30 H30 0.9500 . ?
C31 C32 1.477(7) . ?
C32 C33 1.387(7) . ?
C33 C34 1.393(9) . ?
C33 H33 0.9500 . ?
C34 C35 1.389(10) . ?
C34 H34 0.9500 . ?
C35 C36 1.390(8) . ?
C35 H35 0.9500 . ?
C36 H36 0.9500 . ?
C37 C38 1.381(9) . ?
C37 C42 1.406(9) . ?
C38 C39 1.390(8) . ?
C38 H38 0.9500 . ?
C39 C40 1.367(10) . ?
C39 H39 0.9500 . ?
C40 C41 1.366(10) . ?
C40 H40 0.9500 . ?
C41 C42 1.392(7) . ?
C41 H41 0.9500 . ?
C42 H42 0.9500 . ?
N7 C43 1.141(11) . ?
C43 C44 1.451(11) . ?
C44 H44A 0.9800 . ?
C44 H44B 0.9800 . ?
C44 H44C 0.9800 . ?
N8 C45 1.136(12) . ?
C45 C46 1.444(11) . ?
C46 H46A 0.9800 . ?
C46 H46B 0.9800 . ?
C46 H46C 0.9800 . ?
N9 C47 1.118(11) . ?
C47 C48 1.478(12) . ?
C48 H48A 0.9800 . ?
C48 H48B 0.9800 . ?
C48 H48C 0.9800 . ?
N10 C49 1.132(10) . ?
C49 C50 1.456(11) . ?
C50 H50A 0.9800 . ?
C50 H50B 0.9800 . ?
C50 H50C 0.9800 . ?

loop_
_geom_torsion_atom_site_label_1
_geom_torsion_atom_site_label_2
_geom_torsion_atom_site_label_3
_geom_torsion_atom_site_label_4
_geom_torsion
_geom_torsion_site_symmetry_1
_geom_torsion_site_symmetry_2
_geom_torsion_site_symmetry_3
_geom_torsion_site_symmetry_4
_geom_torsion_publ_flag
N5 Ru1 N1 C1 1.6(4) . . . . ?
N2 Ru1 N1 C1 -179.2(4) . . . . ?
N6 Ru1 N1 C1 80.8(4) . . . . ?
N3 Ru1 N1 C1 177.0(4) . . . . ?
N4 Ru1 N1 C1 -77.6(4) . . . . ?
N5 Ru1 N1 C5 -178.5(3) . . . . ?
N2 Ru1 N1 C5 0.6(3) . . . . ?
N6 Ru1 N1 C5 -99.3(3) . . . . ?
N3 Ru1 N1 C5 -3.2(6) . . . . ?
N4 Ru1 N1 C5 102.2(3) . . . . ?
N5 Ru1 N2 C10 -117(18) . . . . ?
N6 Ru1 N2 C10 -86.6(4) . . . . ?
N3 Ru1 N2 C10 1.9(4) . . . . ?
N1 Ru1 N2 C10 -176.6(4) . . . . ?
N4 Ru1 N2 C10 92.5(4) . . . . ?
N5 Ru1 N2 C6 58(18) . . . . ?
N6 Ru1 N2 C6 87.6(4) . . . . ?
N3 Ru1 N2 C6 176.2(4) . . . . ?
N1 Ru1 N2 C6 -2.4(4) . . . . ?
N4 Ru1 N2 C6 -93.2(4) . . . . ?
N5 Ru1 N3 C15 -2.1(4) . . . . ?
N2 Ru1 N3 C15 178.8(4) . . . . ?
N6 Ru1 N3 C15 -80.9(4) . . . . ?
N1 Ru1 N3 C15 -177.4(4) . . . . ?
N4 Ru1 N3 C15 77.2(4) . . . . ?
N5 Ru1 N3 C11 177.7(3) . . . . ?
N2 Ru1 N3 C11 -1.5(3) . . . . ?
N6 Ru1 N3 C11 98.8(3) . . . . ?
N1 Ru1 N3 C11 2.3(6) . . . . ?
N4 Ru1 N3 C11 -103.1(3) . . . . ?
N5 Ru1 N4 C22 178.6(4) . . . . ?
N2 Ru1 N4 C22 -1.9(4) . . . . ?
N6 Ru1 N4 C22 175.9(4) . . . . ?
N3 Ru1 N4 C22 77.5(4) . . . . ?
N1 Ru1 N4 C22 -81.5(4) . . . . ?
N5 Ru1 N4 C26 0.5(3) . . . . ?
N2 Ru1 N4 C26 -179.9(3) . . . . ?
N6 Ru1 N4 C26 -2.1(6) . . . . ?
N3 Ru1 N4 C26 -100.5(3) . . . . ?
N1 Ru1 N4 C26 100.4(3) . . . . ?
N2 Ru1 N5 C31 30(18) . . . . ?
N6 Ru1 N5 C31 -0.4(4) . . . . ?
N3 Ru1 N5 C31 -88.7(4) . . . . ?
N1 Ru1 N5 C31 89.6(4) . . . . ?
N4 Ru1 N5 C31 -179.3(5) . . . . ?
N2 Ru1 N5 C27 -151(18) . . . . ?
N6 Ru1 N5 C27 179.2(5) . . . . ?
N3 Ru1 N5 C27 90.9(5) . . . . ?
N1 Ru1 N5 C27 -90.8(4) . . . . ?
N4 Ru1 N5 C27 0.3(4) . . . . ?
N5 Ru1 N6 C36 179.5(5) . . . . ?
N2 Ru1 N6 C36 0.0(5) . . . . ?
N3 Ru1 N6 C36 -78.9(4) . . . . ?
N1 Ru1 N6 C36 79.4(4) . . . . ?
N4 Ru1 N6 C36 -177.8(4) . . . . ?
N5 Ru1 N6 C32 2.1(3) . . . . ?
N2 Ru1 N6 C32 -177.4(3) . . . . ?
N3 Ru1 N6 C32 103.6(3) . . . . ?
N1 Ru1 N6 C32 -98.0(3) . . . . ?
N4 Ru1 N6 C32 4.8(6) . . . . ?
C5 N1 C1 C2 -1.6(7) . . . . ?
Ru1 N1 C1 C2 178.2(4) . . . . ?
N1 C1 C2 C3 0.3(9) . . . . ?
C1 C2 C3 C4 1.8(9) . . . . ?
C2 C3 C4 C5 -2.6(9) . . . . ?
C1 N1 C5 C4 0.8(7) . . . . ?
Ru1 N1 C5 C4 -179.1(4) . . . . ?
C1 N1 C5 C6 -179.2(4) . . . . ?
Ru1 N1 C5 C6 1.0(5) . . . . ?
C3 C4 C5 N1 1.3(8) . . . . ?
C3 C4 C5 C6 -178.8(5) . . . . ?
C10 N2 C6 C7 -2.3(8) . . . . ?
Ru1 N2 C6 C7 -176.4(4) . . . . ?
C10 N2 C6 C5 177.6(5) . . . . ?
Ru1 N2 C6 C5 3.5(6) . . . . ?
N1 C5 C6 N2 -2.8(6) . . . . ?
C4 C5 C6 N2 177.3(5) . . . . ?
N1 C5 C6 C7 177.1(5) . . . . ?
C4 C5 C6 C7 -2.9(8) . . . . ?
N2 C6 C7 C8 -0.2(8) . . . . ?
C5 C6 C7 C8 180.0(5) . . . . ?
C6 C7 C8 C9 1.6(8) . . . . ?
C6 C7 C8 C16 178.7(5) . . . . ?
C7 C8 C9 C10 -0.7(8) . . . . ?
C16 C8 C9 C10 -177.8(5) . . . . ?
C6 N2 C10 C9 3.2(8) . . . . ?
Ru1 N2 C10 C9 177.3(4) . . . . ?
C6 N2 C10 C11 -176.1(5) . . . . ?
Ru1 N2 C10 C11 -2.0(6) . . . . ?
C8 C9 C10 N2 -1.7(8) . . . . ?
C8 C9 C10 C11 177.5(5) . . . . ?
C15 N3 C11 C12 2.6(7) . . . . ?
Ru1 N3 C11 C12 -177.2(4) . . . . ?
C15 N3 C11 C10 -179.4(4) . . . . ?
Ru1 N3 C11 C10 0.9(5) . . . . ?
N2 C10 C11 N3 0.6(6) . . . . ?
C9 C10 C11 N3 -178.6(5) . . . . ?
N2 C10 C11 C12 178.6(5) . . . . ?
C9 C10 C11 C12 -0.6(8) . . . . ?
N3 C11 C12 C13 -0.9(8) . . . . ?
C10 C11 C12 C13 -178.8(6) . . . . ?
C11 C12 C13 C14 0.2(10) . . . . ?
C12 C13 C14 C15 -1.3(10) . . . . ?
C11 N3 C15 C14 -3.7(7) . . . . ?
Ru1 N3 C15 C14 176.0(4) . . . . ?
C13 C14 C15 N3 3.2(9) . . . . ?
C9 C8 C16 C21 30.2(9) . . . . ?
C7 C8 C16 C21 -146.9(6) . . . . ?
C9 C8 C16 C17 -151.6(6) . . . . ?
C7 C8 C16 C17 31.4(9) . . . . ?
C21 C16 C17 C18 0.4(10) . . . . ?
C8 C16 C17 C18 -177.9(6) . . . . ?
C16 C17 C18 C19 -0.6(11) . . . . ?
C17 C18 C19 C20 0.2(11) . . . . ?
C18 C19 C20 C21 0.5(11) . . . . ?
C17 C16 C21 C20 0.3(9) . . . . ?
C8 C16 C21 C20 178.6(6) . . . . ?
C19 C20 C21 C16 -0.7(10) . . . . ?
C26 N4 C22 C23 1.8(7) . . . . ?
Ru1 N4 C22 C23 -176.2(4) . . . . ?
N4 C22 C23 C24 -2.3(9) . . . . ?
C22 C23 C24 C25 1.3(10) . . . . ?
C23 C24 C25 C26 0.2(10) . . . . ?
C22 N4 C26 C25 -0.3(7) . . . . ?
Ru1 N4 C26 C25 177.9(4) . . . . ?
C22 N4 C26 C27 -179.4(4) . . . . ?
Ru1 N4 C26 C27 -1.2(5) . . . . ?
C24 C25 C26 N4 -0.6(8) . . . . ?
C24 C25 C26 C27 178.4(6) . . . . ?
C31 N5 C27 C28 -0.1(8) . . . . ?
Ru1 N5 C27 C28 -179.7(4) . . . . ?
C31 N5 C27 C26 178.6(5) . . . . ?
Ru1 N5 C27 C26 -1.0(6) . . . . ?
N4 C26 C27 N5 1.4(7) . . . . ?
C25 C26 C27 N5 -177.7(5) . . . . ?
N4 C26 C27 C28 -179.9(5) . . . . ?
C25 C26 C27 C28 1.0(9) . . . . ?
N5 C27 C28 C29 1.5(9) . . . . ?
C26 C27 C28 C29 -177.1(6) . . . . ?
C27 C28 C29 C30 -1.4(10) . . . . ?
C27 C28 C29 C37 179.7(6) . . . . ?
C28 C29 C30 C31 0.0(9) . . . . ?
C37 C29 C30 C31 178.9(6) . . . . ?
C27 N5 C31 C30 -1.4(8) . . . . ?
Ru1 N5 C31 C30 178.2(4) . . . . ?
C27 N5 C31 C32 179.1(5) . . . . ?
Ru1 N5 C31 C32 -1.3(6) . . . . ?
C29 C30 C31 N5 1.4(8) . . . . ?
C29 C30 C31 C32 -179.1(5) . . . . ?
C36 N6 C32 C33 -1.3(7) . . . . ?
Ru1 N6 C32 C33 176.4(4) . . . . ?
C36 N6 C32 C31 178.9(4) . . . . ?
Ru1 N6 C32 C31 -3.4(5) . . . . ?
N5 C31 C32 N6 3.0(6) . . . . ?
C30 C31 C32 N6 -176.4(5) . . . . ?
N5 C31 C32 C33 -176.7(5) . . . . ?
C30 C31 C32 C33 3.8(8) . . . . ?
N6 C32 C33 C34 0.3(8) . . . . ?
C31 C32 C33 C34 -179.9(5) . . . . ?
C32 C33 C34 C35 0.8(9) . . . . ?
C33 C34 C35 C36 -1.0(9) . . . . ?
C32 N6 C36 C35 1.2(7) . . . . ?
Ru1 N6 C36 C35 -176.2(4) . . . . ?
C34 C35 C36 N6 0.0(9) . . . . ?
C30 C29 C37 C38 150.2(7) . . . . ?
C28 C29 C37 C38 -30.9(10) . . . . ?
C30 C29 C37 C42 -30.7(10) . . . . ?
C28 C29 C37 C42 148.2(7) . . . . ?
C42 C37 C38 C39 -2.1(10) . . . . ?
C29 C37 C38 C39 177.1(7) . . . . ?
C37 C38 C39 C40 2.3(10) . . . . ?
C38 C39 C40 C41 -1.3(11) . . . . ?
C39 C40 C41 C42 0.2(11) . . . . ?
C40 C41 C42 C37 0.0(10) . . . . ?
C38 C37 C42 C41 0.9(10) . . . . ?
C29 C37 C42 C41 -178.3(6) . . . . ?
